data_7207841
loop_
_publ_author_name
'Qiao, Yong-Zhen'
'Fu, Wen-Zhen'
'Yue, Jun-Ming'
'Liu, Xiu-Cun'
'Niu, Yun-Yin'
'Hou, Hong-Wei'

_publ_section_title
;
 Role of cooperative templates in the self-assembly process of microporous
 structures: syntheses and characterization of 12 new silver
 halide/thiocyanate supramolecular polymers
;
_journal_issue 9
_journal_name_full CrystEngComm
_journal_page_first 3241
_journal_paper_doi 10.1039/c2ce06687d
_journal_volume 14
_journal_year 2012
_chemical_formula_sum 'C14 H18 Ag2 Br4 N2'
_chemical_formula_weight 749.68
_chemical_name_systematic
;
?
;
_space_group_IT_number 14
_symmetry_cell_setting monoclinic
_symmetry_space_group_name_Hall '-P 2ybc'
_symmetry_space_group_name_H-M 'P 1 21/c 1'
_atom_sites_solution_hydrogens geom
_atom_sites_solution_primary direct
_atom_sites_solution_secondary difmap
_audit_creation_method SHELXL-97
_cell_angle_alpha 90.00
_cell_angle_beta 110.039(14)
_cell_angle_gamma 90.00
_cell_formula_units_Z 4
_cell_length_a 10.502(8)
_cell_length_b 14.784(11)
_cell_length_c 13.335(9)
_cell_measurement_reflns_used 2084
_cell_measurement_temperature 298(2)
_cell_measurement_theta_max 21.02
_cell_measurement_theta_min 2.47
_cell_volume 1945(2)
_computing_cell_refinement 'Bruker SMART'
_computing_data_collection 'Bruker SMART'
_computing_data_reduction 'Bruker SAINT'
_computing_molecular_graphics 'Bruker SHELXTL'
_computing_publication_material 'Bruker SHELXTL'
_computing_structure_refinement 'SHELXL-97 (Sheldrick, 1997)'
_computing_structure_solution 'SHELXS-97 (Sheldrick, 1990)'
_diffrn_ambient_temperature 298(2)
_diffrn_measured_fraction_theta_full 0.998
_diffrn_measured_fraction_theta_max 0.998
_diffrn_measurement_device_type 'CCD area detector'
_diffrn_measurement_method 'phi and omega scans'
_diffrn_radiation_monochromator graphite
_diffrn_radiation_source 'fine-focus sealed tube'
_diffrn_radiation_type MoK\a
_diffrn_radiation_wavelength 0.71073
_diffrn_reflns_av_R_equivalents 0.0757
_diffrn_reflns_av_sigmaI/netI 0.0791
_diffrn_reflns_limit_h_max 12
_diffrn_reflns_limit_h_min -12
_diffrn_reflns_limit_k_max 17
_diffrn_reflns_limit_k_min -17
_diffrn_reflns_limit_l_max 15
_diffrn_reflns_limit_l_min -14
_diffrn_reflns_number 11399
_diffrn_reflns_theta_full 25.01
_diffrn_reflns_theta_max 25.01
_diffrn_reflns_theta_min 2.06
_exptl_absorpt_coefficient_mu 10.227
_exptl_absorpt_correction_T_max 0.4278
_exptl_absorpt_correction_T_min 0.2915
_exptl_absorpt_correction_type none
_exptl_crystal_colour yellow
_exptl_crystal_density_diffrn 2.560
_exptl_crystal_density_meas 0
_exptl_crystal_density_method 'not measured'
_exptl_crystal_description block
_exptl_crystal_F_000 1400
_exptl_crystal_size_max 0.16
_exptl_crystal_size_mid 0.15
_exptl_crystal_size_min 0.10
_refine_diff_density_max 1.278
_refine_diff_density_min -0.759
_refine_diff_density_rms 0.179
_refine_ls_extinction_method none
_refine_ls_goodness_of_fit_ref 1.091
_refine_ls_hydrogen_treatment mixed
_refine_ls_matrix_type full
_refine_ls_number_parameters 201
_refine_ls_number_reflns 3431
_refine_ls_number_restraints 0
_refine_ls_restrained_S_all 1.091
_refine_ls_R_factor_all 0.1040
_refine_ls_R_factor_gt 0.0674
_refine_ls_shift/su_max 0.001
_refine_ls_shift/su_mean 0.000
_refine_ls_structure_factor_coef Fsqd
_refine_ls_weighting_details 'calc w=1/[\s^2^(Fo^2^)+(0.0612P)^2^+0.0000P] where P=(Fo^2^+2Fc^2^)/3'
_refine_ls_weighting_scheme calc
_refine_ls_wR_factor_gt 0.1364
_refine_ls_wR_factor_ref 0.1489
_reflns_number_gt 2384
_reflns_number_total 3431
_reflns_threshold_expression >2sigma(I)
_cod_data_source_file c2ce06687d.txt
_cod_data_source_block 110406bm
_cod_depositor_comments
;
The following automatic conversions were performed:

'_symmetry_cell_setting' value 'Monoclinic' changed to 'monoclinic'
according to /home/saulius/struct/CIF-dictionaries/cif_core.dic
dictionary named 'cif_core.dic' version 2.4.1 from 2010-06-29.

Automatic conversion script
Id: cif_fix_values 1715 2011-07-08 13:25:40Z adriana 
;
_cod_original_cell_volume 1945(3)
_cod_original_sg_symbol_H-M P2(1)/c
_cod_database_code 7207841

loop_
_symmetry_equiv_pos_as_xyz
'x, y, z'
'-x, y+1/2, -z+1/2'
'-x, -y, -z'
'x, -y-1/2, z-1/2'

loop_
_atom_site_label
_atom_site_type_symbol
_atom_site_fract_x
_atom_site_fract_y
_atom_site_fract_z
_atom_site_U_iso_or_equiv
_atom_site_adp_type
_atom_site_occupancy
_atom_site_symmetry_multiplicity
_atom_site_calc_flag
_atom_site_refinement_flags
Ag1 Ag 0.74343(11) 0.18867(7) 0.49683(9) 0.0581(4) Uani 1 1 d .
Ag4 Ag 0.74125(11) 0.21642(8) 0.74292(8) 0.0576(4) Uani 1 1 d .
Br1 Br 0.73259(13) 0.10771(9) 0.30901(11) 0.0504(4) Uani 1 1 d .
Br2 Br 0.77969(12) 0.35669(8) 0.43737(10) 0.0462(4) Uani 1 1 d .
Br3 Br 0.53472(12) 0.15994(9) 0.56838(10) 0.0451(4) Uani 1 1 d .
Br4 Br 0.94680(12) 0.15589(10) 0.68211(11) 0.0531(4) Uani 1 1 d .
C1 C 0.3725(12) 0.2165(8) -0.2224(10) 0.048(3) Uani 1 1 d .
H1A H 0.2763 0.2262 -0.2492 0.073 Uiso 1 1 calc R
H1B H 0.4097 0.2315 -0.2767 0.073 Uiso 1 1 calc R
H1C H 0.4129 0.2542 -0.1610 0.073 Uiso 1 1 calc R
C2 C 0.4009(11) 0.1207(8) -0.1918(9) 0.038(3) Uani 1 1 d .
H2A H 0.4968 0.1083 -0.1746 0.046 Uiso 1 1 calc R
H2B H 0.3505 0.0819 -0.2507 0.046 Uiso 1 1 calc R
C3 C 0.4440(11) 0.1103(8) 0.0017(10) 0.041(3) Uani 1 1 d .
H3 H 0.5347 0.1220 0.0119 0.049 Uiso 1 1 calc R
C4 C 0.4086(11) 0.1027(7) 0.0892(9) 0.036(3) Uani 1 1 d .
H4 H 0.4723 0.1103 0.1571 0.043 Uiso 1 1 calc R
C5 C 0.2772(11) 0.0836(7) 0.0755(9) 0.035(3) Uani 1 1 d .
C6 C 0.1857(11) 0.0773(8) -0.0282(9) 0.038(3) Uani 1 1 d .
H6 H 0.0941 0.0681 -0.0399 0.046 Uiso 1 1 calc R
C7 C 0.2309(11) 0.0848(7) -0.1139(9) 0.038(3) Uani 1 1 d .
H7 H 0.1704 0.0775 -0.1831 0.046 Uiso 1 1 calc R
C8 C 0.2312(10) 0.0791(7) 0.1705(9) 0.030(3) Uani 1 1 d .
C9 C 0.3161(11) 0.0462(8) 0.2667(9) 0.038(3) Uani 1 1 d .
H9 H 0.4010 0.0232 0.2733 0.046 Uiso 1 1 calc R
C10 C 0.2731(12) 0.0482(8) 0.3508(9) 0.039(3) Uani 1 1 d .
H10 H 0.3318 0.0274 0.4161 0.047 Uiso 1 1 calc R
C11 C 0.0670(12) 0.1054(9) 0.2535(10) 0.052(4) Uani 1 1 d .
H11 H -0.0191 0.1244 0.2491 0.063 Uiso 1 1 calc R
C12 C 0.1042(11) 0.1061(8) 0.1628(9) 0.037(3) Uani 1 1 d .
H12 H 0.0428 0.1248 0.0975 0.044 Uiso 1 1 calc R
C13 C 0.1167(13) 0.0854(9) 0.4424(9) 0.051(4) Uani 1 1 d .
H13A H 0.0230 0.0673 0.4258 0.061 Uiso 1 1 calc R
H13B H 0.1730 0.0454 0.4975 0.061 Uiso 1 1 calc R
C14 C 0.1341(16) 0.1786(11) 0.4814(12) 0.076(5) Uani 1 1 d .
H14A H 0.2251 0.1981 0.4924 0.115 Uiso 1 1 calc R
H14B H 0.1172 0.1818 0.5477 0.115 Uiso 1 1 calc R
H14C H 0.0714 0.2172 0.4298 0.115 Uiso 1 1 calc R
N1 N 0.3603(9) 0.1024(6) -0.0977(7) 0.033(2) Uani 1 1 d .
N2 N 0.1546(10) 0.0775(6) 0.3464(7) 0.036(2) Uani 1 1 d .

loop_
_atom_site_aniso_label
_atom_site_aniso_U_11
_atom_site_aniso_U_22
_atom_site_aniso_U_33
_atom_site_aniso_U_23
_atom_site_aniso_U_13
_atom_site_aniso_U_12
Ag1 0.0571(7) 0.0576(7) 0.0560(7) 0.0100(6) 0.0149(6) 0.0000(5)
Ag4 0.0542(7) 0.0648(8) 0.0495(7) -0.0036(6) 0.0120(5) -0.0011(5)
Br1 0.0458(8) 0.0452(8) 0.0520(9) -0.0059(7) 0.0059(6) -0.0010(6)
Br2 0.0496(8) 0.0397(7) 0.0417(8) 0.0009(6) 0.0057(6) -0.0015(6)
Br3 0.0343(7) 0.0497(8) 0.0467(8) 0.0009(6) 0.0080(6) 0.0001(6)
Br4 0.0339(7) 0.0669(9) 0.0528(9) 0.0100(7) 0.0075(6) 0.0070(6)
C1 0.054(8) 0.033(7) 0.056(9) 0.003(6) 0.015(7) 0.006(6)
C2 0.044(7) 0.047(8) 0.033(7) -0.003(6) 0.025(6) 0.005(6)
C3 0.025(6) 0.039(7) 0.055(9) -0.003(6) 0.010(6) -0.008(5)
C4 0.034(7) 0.036(7) 0.029(7) -0.006(5) 0.001(5) 0.005(5)
C5 0.033(7) 0.019(6) 0.040(7) -0.005(5) -0.005(6) 0.006(5)
C6 0.025(6) 0.041(7) 0.043(8) 0.011(6) 0.003(6) 0.004(5)
C7 0.042(8) 0.033(7) 0.033(7) 0.010(5) 0.005(6) 0.000(5)
C8 0.027(6) 0.023(6) 0.036(7) -0.005(5) 0.003(5) 0.001(5)
C9 0.040(7) 0.039(7) 0.033(7) -0.008(6) 0.008(6) 0.009(6)
C10 0.050(8) 0.036(7) 0.027(7) 0.006(5) 0.007(6) 0.014(6)
C11 0.032(7) 0.070(10) 0.049(9) 0.009(7) 0.005(6) 0.006(6)
C12 0.030(6) 0.050(8) 0.025(7) 0.011(6) 0.003(5) -0.003(6)
C13 0.057(9) 0.071(10) 0.030(8) 0.014(7) 0.020(7) 0.000(7)
C14 0.097(13) 0.081(12) 0.053(10) -0.022(9) 0.027(9) 0.011(9)
N1 0.037(6) 0.029(5) 0.034(6) 0.002(4) 0.012(5) 0.004(4)
N2 0.043(6) 0.031(5) 0.032(6) 0.012(4) 0.011(5) 0.007(5)

loop_
_atom_type_symbol
_atom_type_description
_atom_type_scat_dispersion_real
_atom_type_scat_dispersion_imag
_atom_type_scat_source
C C 0.0033 0.0016 'International Tables Vol C Tables 4.2.6.8 and 6.1.1.4'
H H 0.0000 0.0000 'International Tables Vol C Tables 4.2.6.8 and 6.1.1.4'
N N 0.0061 0.0033 'International Tables Vol C Tables 4.2.6.8 and 6.1.1.4'
Ag Ag -0.8971 1.1015 'International Tables Vol C Tables 4.2.6.8 and 6.1.1.4'
Br Br -0.2901 2.4595 'International Tables Vol C Tables 4.2.6.8 and 6.1.1.4'

loop_
_geom_angle_atom_site_label_1
_geom_angle_atom_site_label_2
_geom_angle_atom_site_label_3
_geom_angle
_geom_angle_site_symmetry_1
_geom_angle_site_symmetry_3
Br2 Ag1 Br4 106.85(6) . .
Br2 Ag1 Br3 117.71(6) . .
Br4 Ag1 Br3 97.56(8) . .
Br2 Ag1 Br1 95.75(7) . .
Br4 Ag1 Br1 121.99(7) . .
Br3 Ag1 Br1 117.91(6) . .
Br2 Ag1 Ag4 103.21(5) . .
Br4 Ag1 Ag4 52.25(6) . .
Br3 Ag1 Ag4 52.37(4) . .
Br1 Ag1 Ag4 161.04(6) . .
Br4 Ag4 Br2 106.41(6) . 4_566
Br4 Ag4 Br3 97.27(8) . .
Br2 Ag4 Br3 120.77(7) 4_566 .
Br4 Ag4 Br1 121.66(6) . 4_566
Br2 Ag4 Br1 94.63(6) 4_566 4_566
Br3 Ag4 Br1 117.41(6) . 4_566
Br4 Ag4 Ag1 52.08(4) . .
Br2 Ag4 Ag1 148.09(6) 4_566 .
Br3 Ag4 Ag1 52.21(6) . .
Br1 Ag4 Ag1 116.45(5) 4_566 .
Ag1 Br1 Ag4 83.38(6) . 4_565
Ag1 Br2 Ag4 85.61(6) . 4_565
Ag1 Br3 Ag4 75.42(7) . .
Ag1 Br4 Ag4 75.67(7) . .
C2 C1 H1A 109.5 . .
C2 C1 H1B 109.5 . .
H1A C1 H1B 109.5 . .
C2 C1 H1C 109.5 . .
H1A C1 H1C 109.5 . .
H1B C1 H1C 109.5 . .
C1 C2 N1 108.6(9) . .
C1 C2 H2A 110.0 . .
N1 C2 H2A 110.0 . .
C1 C2 H2B 110.0 . .
N1 C2 H2B 110.0 . .
H2A C2 H2B 108.4 . .
N1 C3 C4 125.1(11) . .
N1 C3 H3 117.4 . .
C4 C3 H3 117.4 . .
C3 C4 C5 118.2(11) . .
C3 C4 H4 120.9 . .
C5 C4 H4 120.9 . .
C4 C5 C6 118.1(12) . .
C4 C5 C8 120.1(10) . .
C6 C5 C8 121.5(10) . .
C7 C6 C5 120.0(11) . .
C7 C6 H6 120.0 . .
C5 C6 H6 120.0 . .
N1 C7 C6 120.2(10) . .
N1 C7 H7 119.9 . .
C6 C7 H7 119.9 . .
C12 C8 C9 118.7(11) . .
C12 C8 C5 120.8(10) . .
C9 C8 C5 120.5(10) . .
C10 C9 C8 118.3(11) . .
C10 C9 H9 120.9 . .
C8 C9 H9 120.9 . .
N2 C10 C9 124.0(11) . .
N2 C10 H10 118.0 . .
C9 C10 H10 118.0 . .
N2 C11 C12 120.1(11) . .
N2 C11 H11 120.0 . .
C12 C11 H11 120.0 . .
C8 C12 C11 119.4(11) . .
C8 C12 H12 120.3 . .
C11 C12 H12 120.3 . .
C14 C13 N2 110.3(11) . .
C14 C13 H13A 109.6 . .
N2 C13 H13A 109.6 . .
C14 C13 H13B 109.6 . .
N2 C13 H13B 109.6 . .
H13A C13 H13B 108.1 . .
C13 C14 H14A 109.5 . .
C13 C14 H14B 109.5 . .
H14A C14 H14B 109.5 . .
C13 C14 H14C 109.5 . .
H14A C14 H14C 109.5 . .
H14B C14 H14C 109.5 . .
C3 N1 C7 118.3(10) . .
C3 N1 C2 123.2(10) . .
C7 N1 C2 118.3(9) . .
C10 N2 C11 119.4(11) . .
C10 N2 C13 121.8(10) . .
C11 N2 C13 118.7(10) . .

loop_
_geom_bond_atom_site_label_1
_geom_bond_atom_site_label_2
_geom_bond_distance
_geom_bond_site_symmetry_2
Ag1 Br2 2.674(2) .
Ag1 Br4 2.699(2) .
Ag1 Br3 2.707(2) .
Ag1 Br1 2.743(2) .
Ag1 Ag4 3.315(3) .
Ag4 Br4 2.705(2) .
Ag4 Br2 2.709(2) 4_566
Ag4 Br3 2.713(2) .
Ag4 Br1 2.757(3) 4_566
Br1 Ag4 2.757(3) 4_565
Br2 Ag4 2.709(2) 4_565
C1 C2 1.476(15) .
C1 H1A 0.9600 .
C1 H1B 0.9600 .
C1 H1C 0.9600 .
C2 N1 1.483(13) .
C2 H2A 0.9700 .
C2 H2B 0.9700 .
C3 N1 1.321(14) .
C3 C4 1.346(16) .
C3 H3 0.9300 .
C4 C5 1.358(15) .
C4 H4 0.9300 .
C5 C6 1.391(15) .
C5 C8 1.504(16) .
C6 C7 1.385(15) .
C6 H6 0.9300 .
C7 N1 1.326(13) .
C7 H7 0.9300 .
C8 C12 1.362(14) .
C8 C9 1.375(15) .
C9 C10 1.346(15) .
C9 H9 0.9300 .
C10 N2 1.300(13) .
C10 H10 0.9300 .
C11 N2 1.330(14) .
C11 C12 1.392(16) .
C11 H11 0.9300 .
C12 H12 0.9300 .
C13 C14 1.462(19) .
C13 N2 1.470(14) .
C13 H13A 0.9700 .
C13 H13B 0.9700 .
C14 H14A 0.9600 .
C14 H14B 0.9600 .
C14 H14C 0.9600 .

loop_
_geom_hbond_atom_site_label_D
_geom_hbond_atom_site_label_H
_geom_hbond_atom_site_label_A
_geom_hbond_distance_DH
_geom_hbond_distance_HA
_geom_hbond_distance_DA
_geom_hbond_angle_DHA
_geom_hbond_site_symmetry_A
C2 H2A Br2 0.97 2.88 3.769(12) 153.1 4_565
C7 H7 Br4 0.93 2.68 3.441(11) 139.3 1_454
C12 H12 Br2 0.93 2.87 3.732(11) 155.1 4_465

loop_
_geom_torsion_atom_site_label_1
_geom_torsion_atom_site_label_2
_geom_torsion_atom_site_label_3
_geom_torsion_atom_site_label_4
_geom_torsion
_geom_torsion_site_symmetry_1
_geom_torsion_site_symmetry_4
Br2 Ag1 Ag4 Br4 -101.23(7) . .
Br3 Ag1 Ag4 Br4 143.80(7) . .
Br1 Ag1 Ag4 Br4 78.94(16) . .
Br2 Ag1 Ag4 Br2 -156.21(10) . 4_566
Br4 Ag1 Ag4 Br2 -54.98(10) . 4_566
Br3 Ag1 Ag4 Br2 88.82(11) . 4_566
Br1 Ag1 Ag4 Br2 24.0(2) . 4_566
Br2 Ag1 Ag4 Br3 114.97(6) . .
Br4 Ag1 Ag4 Br3 -143.80(7) . .
Br1 Ag1 Ag4 Br3 -64.86(16) . .
Br2 Ag1 Ag4 Br1 9.61(7) . 4_566
Br4 Ag1 Ag4 Br1 110.84(7) . 4_566
Br3 Ag1 Ag4 Br1 -105.36(6) . 4_566
Br1 Ag1 Ag4 Br1 -170.22(16) . 4_566
Br2 Ag1 Br1 Ag4 -5.98(5) . 4_565
Br4 Ag1 Br1 Ag4 -119.95(7) . 4_565
Br3 Ag1 Br1 Ag4 119.63(6) . 4_565
Ag4 Ag1 Br1 Ag4 173.86(16) . 4_565
Br4 Ag1 Br2 Ag4 131.99(6) . 4_565
Br3 Ag1 Br2 Ag4 -119.69(6) . 4_565
Br1 Ag1 Br2 Ag4 6.06(5) . 4_565
Ag4 Ag1 Br2 Ag4 -173.88(5) . 4_565
Br2 Ag1 Br3 Ag4 -85.47(6) . .
Br4 Ag1 Br3 Ag4 28.10(6) . .
Br1 Ag1 Br3 Ag4 160.56(6) . .
Br4 Ag4 Br3 Ag1 -28.01(5) . .
Br2 Ag4 Br3 Ag1 -142.05(7) 4_566 .
Br1 Ag4 Br3 Ag1 103.46(7) 4_566 .
Br2 Ag1 Br4 Ag4 93.87(7) . .
Br3 Ag1 Br4 Ag4 -28.15(6) . .
Br1 Ag1 Br4 Ag4 -157.91(6) . .
Br2 Ag4 Br4 Ag1 153.18(6) 4_566 .
Br3 Ag4 Br4 Ag1 28.07(6) . .
Br1 Ag4 Br4 Ag1 -100.53(7) 4_566 .
N1 C3 C4 C5 1.4(18) . .
C3 C4 C5 C6 -3.0(16) . .
C3 C4 C5 C8 -176.9(10) . .
C4 C5 C6 C7 4.0(16) . .
C8 C5 C6 C7 177.8(10) . .
C5 C6 C7 N1 -3.3(17) . .
C4 C5 C8 C12 146.1(11) . .
C6 C5 C8 C12 -27.6(15) . .
C4 C5 C8 C9 -35.0(15) . .
C6 C5 C8 C9 151.3(11) . .
C12 C8 C9 C10 -4.7(16) . .
C5 C8 C9 C10 176.4(10) . .
C8 C9 C10 N2 1.7(18) . .
C9 C8 C12 C11 4.3(17) . .
C5 C8 C12 C11 -176.8(11) . .
N2 C11 C12 C8 -0.9(19) . .
C4 C3 N1 C7 -0.6(17) . .
C4 C3 N1 C2 173.5(11) . .
C6 C7 N1 C3 1.6(16) . .
C6 C7 N1 C2 -172.8(10) . .
C1 C2 N1 C3 -91.5(13) . .
C1 C2 N1 C7 82.6(12) . .
C9 C10 N2 C11 1.8(18) . .
C9 C10 N2 C13 -174.8(11) . .
C12 C11 N2 C10 -2.2(18) . .
C12 C11 N2 C13 174.5(11) . .
C14 C13 N2 C10 98.2(14) . .
C14 C13 N2 C11 -78.4(14) . .
